data_2209766
loop_
_publ_author_name
'Guo-Chen Dong'
'Rong-Chang Zhang'

_publ_section_title Poly[[\m~2~-1,1'-(butane-1,4-diyl)bis(imidazole)-\k^2^<i>N</i>^3^:<i>N</i>^3'^]dichlorocobalt(II)]
_journal_coeditor_code BT2135
_journal_issue 8
_journal_name_full 'Acta Crystallographica Section E'
_journal_page_first m1847
_journal_page_last m1849
_journal_paper_doi 10.1107/S1600536806026985
_journal_volume 62
_journal_year 2006
_chemical_formula_iupac '[Co Cl2 (C10 H14 N4)2]'
_chemical_formula_moiety 'C20 H28 Cl2 Co N8'
_chemical_formula_sum 'C20 H28 Cl2 Co N8'
_chemical_formula_weight 510.33
_chemical_name_systematic
;
poly[[\m~2~-1,1'-(1,4-butanediyl)bis(imidazole)-
\k^2^N^3^:N^3'^]dichlorocobalt(II)]
;
_space_group_IT_number 14
_symmetry_cell_setting monoclinic
_symmetry_space_group_name_Hall '-P 2yn'
_symmetry_space_group_name_H-M 'P 1 21/n 1'
_atom_sites_solution_hydrogens geom
_atom_sites_solution_primary direct
_atom_sites_solution_secondary difmap
_audit_creation_method SHELXL-97
_cell_angle_alpha 90.00
_cell_angle_beta 112.36(3)
_cell_angle_gamma 90.00
_cell_formula_units_Z 2
_cell_length_a 7.5731(15)
_cell_length_b 18.615(4)
_cell_length_c 8.6622(17)
_cell_measurement_reflns_used 7259
_cell_measurement_temperature 292(2)
_cell_measurement_theta_max 27.48
_cell_measurement_theta_min 3.02
_cell_volume 1129.3(5)
_computing_cell_refinement PROCESS-AUTO
_computing_data_collection 'PROCESS-AUTO (Rigaku, 1998)'
_computing_data_reduction PROCESS-AUTO
_computing_molecular_graphics 'SHELXTL-Plus (Sheldrick, 1990)'
_computing_publication_material SHELXL97
_computing_structure_refinement 'SHELXL97 (Sheldrick, 1997)'
_computing_structure_solution 'SHELXS97 (Sheldrick, 1997)'
_diffrn_ambient_temperature 292(2)
_diffrn_detector_area_resol_mean 10.0
_diffrn_measured_fraction_theta_full 0.992
_diffrn_measured_fraction_theta_max 0.992
_diffrn_measurement_device_type 'Rigaku R-AXIS RAPID'
_diffrn_measurement_method \w
_diffrn_radiation_monochromator graphite
_diffrn_radiation_source 'rotor target'
_diffrn_radiation_type MoK\a
_diffrn_radiation_wavelength 0.71073
_diffrn_reflns_av_R_equivalents 0.0557
_diffrn_reflns_av_sigmaI/netI 0.0452
_diffrn_reflns_limit_h_max 9
_diffrn_reflns_limit_h_min -9
_diffrn_reflns_limit_k_max 24
_diffrn_reflns_limit_k_min -24
_diffrn_reflns_limit_l_max 11
_diffrn_reflns_limit_l_min -11
_diffrn_reflns_number 10911
_diffrn_reflns_theta_full 25.00
_diffrn_reflns_theta_max 27.48
_diffrn_reflns_theta_min 3.05
_diffrn_standards_decay_% 0
_diffrn_standards_interval_count 0
_diffrn_standards_interval_time 0
_diffrn_standards_number 0
_exptl_absorpt_coefficient_mu 1.022
_exptl_absorpt_correction_T_max 0.791
_exptl_absorpt_correction_T_min 0.732
_exptl_absorpt_correction_type multi-scan
_exptl_absorpt_process_details '(ABSCOR; Higashi, 1995)'
_exptl_crystal_colour red
_exptl_crystal_density_diffrn 1.501
_exptl_crystal_density_method 'not measured'
_exptl_crystal_description block
_exptl_crystal_F_000 530
_exptl_crystal_size_max 0.29
_exptl_crystal_size_mid 0.25
_exptl_crystal_size_min 0.22
_refine_diff_density_max 0.475
_refine_diff_density_min -0.587
_refine_ls_extinction_method none
_refine_ls_goodness_of_fit_ref 1.058
_refine_ls_hydrogen_treatment constr
_refine_ls_matrix_type full
_refine_ls_number_parameters 142
_refine_ls_number_reflns 2566
_refine_ls_number_restraints 0
_refine_ls_restrained_S_all 1.058
_refine_ls_R_factor_all 0.0761
_refine_ls_R_factor_gt 0.0525
_refine_ls_shift/su_max 0.001
_refine_ls_shift/su_mean 0.000
_refine_ls_structure_factor_coef Fsqd
_refine_ls_weighting_details 'calc w=1/[\s^2^(Fo^2^)+(0.0646P)^2^+1.1873P] where P=(Fo^2^+2Fc^2^)/3'
_refine_ls_weighting_scheme calc
_refine_ls_wR_factor_gt 0.1271
_refine_ls_wR_factor_ref 0.1390
_reflns_number_gt 1920
_reflns_number_total 2566
_reflns_threshold_expression I>2\s(I)
_cod_data_source_file bt2135.cif
_cod_data_source_block I
_cod_original_sg_symbol_Hall -p2yn
_cod_original_sg_symbol_H-M 'P 21/n'
_cod_database_code 2209766
_cod_database_fobs_code 2209766

loop_
_symmetry_equiv_pos_as_xyz
'x, y, z'
'-x+1/2, y+1/2, -z+1/2'
'-x, -y, -z'
'x-1/2, -y-1/2, z-1/2'

loop_
_atom_site_type_symbol
_atom_site_label
_atom_site_fract_x
_atom_site_fract_y
_atom_site_fract_z
_atom_site_U_iso_or_equiv
_atom_site_adp_type
_atom_site_calc_flag
_atom_site_refinement_flags
_atom_site_occupancy
C C1 -0.2279(5) 0.05885(17) -0.3825(4) 0.0319(7) Uani d . 1
H H1 -0.1222 0.0518 -0.4105 0.038 Uiso calc R 1
C C2 -0.3986(6) 0.08417(19) -0.4869(4) 0.0373(8) Uani d . 1
H H2 -0.4315 0.0978 -0.5976 0.045 Uiso calc R 1
C C3 -0.4085(5) 0.06183(19) -0.2440(4) 0.0344(8) Uani d . 1
H H3 -0.4531 0.0575 -0.1582 0.041 Uiso calc R 1
C C4 -0.7141(5) 0.1090(2) -0.4524(6) 0.0498(11) Uani d . 1
H H4A -0.7865 0.0736 -0.4188 0.060 Uiso calc R 1
H H4B -0.7683 0.1121 -0.5733 0.060 Uiso calc R 1
C C5 -0.7301(5) 0.17995(19) -0.3804(5) 0.0408(9) Uani d . 1
H H5A -0.6485 0.2136 -0.4075 0.049 Uiso calc R 1
H H5B -0.6804 0.1752 -0.2598 0.049 Uiso calc R 1
C C6 -0.9266(5) 0.21185(18) -0.4359(5) 0.0383(8) Uani d . 1
H H6A -0.9707 0.2235 -0.5537 0.046 Uiso calc R 1
H H6B -1.0133 0.1765 -0.4216 0.046 Uiso calc R 1
C C7 -0.9317(5) 0.2777(2) -0.3409(6) 0.0506(11) Uani d . 1
H H7A -0.8824 0.2662 -0.2229 0.061 Uiso calc R 1
H H7B -0.8473 0.3133 -0.3582 0.061 Uiso calc R 1
C C8 -1.1693(5) 0.37844(18) -0.4314(4) 0.0311(7) Uani d . 1
H H8 -1.0860 0.4123 -0.4451 0.037 Uiso calc R 1
C C9 -1.2801(6) 0.27749(19) -0.3776(6) 0.0487(10) Uani d . 1
H H9 -1.2914 0.2301 -0.3485 0.058 Uiso calc R 1
C C10 -1.4169(6) 0.32848(19) -0.4194(6) 0.0486(10) Uani d . 1
H H10 -1.5406 0.3215 -0.4245 0.058 Uiso calc R 1
N N1 -0.2338(4) 0.04515(14) -0.2291(3) 0.0290(6) Uani d . 1
N N2 -0.5143(4) 0.08576(14) -0.3969(3) 0.0319(6) Uani d . 1
N N3 -1.1213(4) 0.30949(15) -0.3866(4) 0.0343(7) Uani d . 1
N N4 -1.3475(4) 0.39215(14) -0.4533(4) 0.0311(6) Uani d . 1
Cl Cl1 -0.19300(12) 0.03980(5) 0.17500(11) 0.0367(2) Uani d . 1
Co Co1 0.0000 0.0000 0.0000 0.0313(2) Uani d S 1

loop_
_atom_site_aniso_label
_atom_site_aniso_U_11
_atom_site_aniso_U_22
_atom_site_aniso_U_33
_atom_site_aniso_U_12
_atom_site_aniso_U_13
_atom_site_aniso_U_23
C1 0.0310(18) 0.0318(16) 0.0367(18) 0.0006(14) 0.0171(15) 0.0033(14)
C2 0.046(2) 0.0330(17) 0.0285(17) 0.0050(16) 0.0094(16) 0.0052(15)
C3 0.0260(17) 0.0442(19) 0.0318(18) 0.0105(14) 0.0098(15) 0.0015(15)
C4 0.0238(18) 0.047(2) 0.060(3) 0.0166(16) -0.0048(17) -0.0142(19)
C5 0.0239(18) 0.0351(18) 0.057(2) 0.0062(14) 0.0084(17) -0.0087(17)
C6 0.0253(17) 0.0347(18) 0.049(2) 0.0104(14) 0.0078(16) -0.0037(16)
C7 0.0244(19) 0.046(2) 0.072(3) 0.0098(16) 0.0079(19) -0.016(2)
C8 0.0272(17) 0.0312(16) 0.0390(18) -0.0003(13) 0.0170(15) -0.0056(14)
C9 0.042(2) 0.0270(17) 0.085(3) 0.0032(16) 0.033(2) 0.0022(19)
C10 0.032(2) 0.0323(18) 0.088(3) -0.0009(15) 0.030(2) -0.001(2)
N1 0.0222(13) 0.0325(14) 0.0303(14) 0.0041(11) 0.0077(11) 0.0027(12)
N2 0.0250(15) 0.0301(13) 0.0316(14) 0.0093(11) 0.0006(12) -0.0021(12)
N3 0.0227(14) 0.0311(14) 0.0473(17) 0.0035(11) 0.0111(13) -0.0068(13)
N4 0.0228(14) 0.0277(14) 0.0431(16) 0.0008(11) 0.0130(13) -0.0008(12)
Cl1 0.0281(4) 0.0480(5) 0.0390(5) 0.0075(4) 0.0184(4) 0.0034(4)
Co1 0.0214(3) 0.0335(4) 0.0370(4) 0.0021(3) 0.0089(3) 0.0026(3)

loop_
_atom_type_symbol
_atom_type_description
_atom_type_scat_dispersion_real
_atom_type_scat_dispersion_imag
_atom_type_scat_source
C C 0.0033 0.0016 'International Tables Vol C Tables 4.2.6.8 and 6.1.1.4'
H H 0.0000 0.0000 'International Tables Vol C Tables 4.2.6.8 and 6.1.1.4'
N N 0.0061 0.0033 'International Tables Vol C Tables 4.2.6.8 and 6.1.1.4'
Cl Cl 0.1484 0.1585 'International Tables Vol C Tables 4.2.6.8 and 6.1.1.4'
Co Co 0.3494 0.9721 'International Tables Vol C Tables 4.2.6.8 and 6.1.1.4'

loop_
_geom_angle_atom_site_label_1
_geom_angle_atom_site_label_2
_geom_angle_atom_site_label_3
_geom_angle_site_symmetry_1
_geom_angle_site_symmetry_3
_geom_angle
_geom_angle_publ_flag
C2 C1 N1 . . 109.8(3) ?
C2 C1 H1 . . 125.1 ?
N1 C1 H1 . . 125.1 ?
C1 C2 N2 . . 106.4(3) ?
C1 C2 H2 . . 126.8 ?
N2 C2 H2 . . 126.8 ?
N1 C3 N2 . . 112.1(3) ?
N1 C3 H3 . . 123.9 ?
N2 C3 H3 . . 123.9 ?
N2 C4 C5 . . 111.3(3) ?
N2 C4 H4A . . 109.4 ?
C5 C4 H4A . . 109.4 ?
N2 C4 H4B . . 109.4 ?
C5 C4 H4B . . 109.4 ?
H4A C4 H4B . . 108.0 ?
C4 C5 C6 . . 116.5(3) ?
C4 C5 H5A . . 108.2 ?
C6 C5 H5A . . 108.2 ?
C4 C5 H5B . . 108.2 ?
C6 C5 H5B . . 108.2 ?
H5A C5 H5B . . 107.3 ?
C7 C6 C5 . . 112.4(3) ?
C7 C6 H6A . . 109.1 ?
C5 C6 H6A . . 109.1 ?
C7 C6 H6B . . 109.1 ?
C5 C6 H6B . . 109.1 ?
H6A C6 H6B . . 107.9 ?
N3 C7 C6 . . 114.5(3) ?
N3 C7 H7A . . 108.6 ?
C6 C7 H7A . . 108.6 ?
N3 C7 H7B . . 108.6 ?
C6 C7 H7B . . 108.6 ?
H7A C7 H7B . . 107.6 ?
N4 C8 N3 . . 112.0(3) ?
N4 C8 H8 . . 124.0 ?
N3 C8 H8 . . 124.0 ?
C10 C9 N3 . . 106.2(3) ?
C10 C9 H9 . . 126.9 ?
N3 C9 H9 . . 126.9 ?
C9 C10 N4 . . 110.4(3) ?
C9 C10 H10 . . 124.8 ?
N4 C10 H10 . . 124.8 ?
C3 N1 C1 . . 105.2(3) ?
C3 N1 Co1 . . 126.6(2) ?
C1 N1 Co1 . . 128.1(2) ?
C3 N2 C2 . . 106.4(3) ?
C3 N2 C4 . . 125.3(3) ?
C2 N2 C4 . . 128.3(3) ?
C8 N3 C9 . . 106.5(3) ?
C8 N3 C7 . . 126.3(3) ?
C9 N3 C7 . . 127.0(3) ?
C8 N4 C10 . . 104.9(3) ?
C8 N4 Co1 . 2_354 128.4(2) ?
C10 N4 Co1 . 2_354 126.2(2) ?
N1 Co1 N1 3 . 180.00(17) y
N1 Co1 N4 3 4_766 89.82(10) y
N1 Co1 N4 . 4_766 90.18(10) ?
N1 Co1 N4 3 2_344 90.18(10) y
N1 Co1 N4 . 2_344 89.82(10) ?
N4 Co1 N4 4_766 2_344 180.00(17) ?
N1 Co1 Cl1 3 . 91.17(7) y
N1 Co1 Cl1 . . 88.83(7) y
N4 Co1 Cl1 4_766 . 90.28(7) y
N4 Co1 Cl1 2_344 . 89.72(7) y
N1 Co1 Cl1 3 3 88.83(7) ?
N1 Co1 Cl1 . 3 91.17(7) ?
N4 Co1 Cl1 4_766 3 89.72(7) ?
N4 Co1 Cl1 2_344 3 90.28(7) ?
Cl1 Co1 Cl1 . 3 180.00(5) ?

loop_
_geom_bond_atom_site_label_1
_geom_bond_atom_site_label_2
_geom_bond_site_symmetry_2
_geom_bond_distance
_geom_bond_publ_flag
C1 C2 . 1.349(5) ?
C1 N1 . 1.370(4) ?
C1 H1 . 0.9300 ?
C2 N2 . 1.377(5) ?
C2 H2 . 0.9300 ?
C3 N1 . 1.317(4) ?
C3 N2 . 1.337(4) ?
C3 H3 . 0.9300 ?
C4 N2 . 1.468(4) ?
C4 C5 . 1.485(5) ?
C4 H4A . 0.9700 ?
C4 H4B . 0.9700 ?
C5 C6 . 1.502(5) ?
C5 H5A . 0.9700 ?
C5 H5B . 0.9700 ?
C6 C7 . 1.485(5) ?
C6 H6A . 0.9700 ?
C6 H6B . 0.9700 ?
C7 N3 . 1.461(4) ?
C7 H7A . 0.9700 ?
C7 H7B . 0.9700 ?
C8 N4 . 1.315(4) ?
C8 N3 . 1.350(4) ?
C8 H8 . 0.9300 ?
C9 C10 . 1.349(5) ?
C9 N3 . 1.371(5) ?
C9 H9 . 0.9300 ?
C10 N4 . 1.373(5) ?
C10 H10 . 0.9300 ?
Co1 N1 . 2.260(3) y
Co1 Cl1 . 2.5824(10) y
Co1 N1 3 2.260(3) ?
Co1 N4 4_766 2.274(3) y
Co1 N4 2_344 2.274(3) y
Co1 Cl1 3 2.5824(10) y
